data_7158939
loop_
_publ_author_name
'Mukhopadhyay, Soumendranath'
'Boobalan, Ramalingam'
'Chein, Rong-Jie'

_publ_section_title
;
 Oxathiaborolium-catalyzed enantioselective [2 + 2] cycloadditions
;
_journal_name_full 'Organic &amp; Biomolecular Chemistry'
_journal_paper_doi 10.1039/D2OB01779B
_journal_year 2022
_chemical_absolute_configuration ad
_chemical_formula_moiety 'C24 H35 N O3 Si'
_chemical_formula_sum 'C24 H35 N O3 Si'
_chemical_formula_weight 413.62
_space_group_crystal_system orthorhombic
_space_group_IT_number 19
_space_group_name_Hall 'P 2ac 2ab'
_space_group_name_H-M_alt 'P 21 21 21'
_atom_sites_solution_hydrogens geom
_audit_creation_method SHELXL-2018/3
_audit_update_record
;
2021-06-10 deposited with the CCDC.	2022-10-10 downloaded from the CCDC.
;
_cell_angle_alpha 90
_cell_angle_beta 90
_cell_angle_gamma 90
_cell_formula_units_Z 4
_cell_length_a 6.43550(10)
_cell_length_b 11.0753(2)
_cell_length_c 32.5101(4)
_cell_measurement_reflns_used 9831
_cell_measurement_temperature 100.0(2)
_cell_measurement_theta_max 70.21
_cell_measurement_theta_min 2.72
_cell_volume 2317.16(6)
_computing_cell_refinement 'SAINT V8.40A (Bruker Nano, Inc., 2019)'
_computing_data_collection 'Bruker Instrument Service v2012.12.0.3'
_computing_data_reduction 'SAINT V8.40A (Bruker Nano, Inc., 2019)'
_computing_molecular_graphics 'shelXle (C.B. Huebschle, rev 958)'
_computing_publication_material 'WinGX publication routines (Farrugia, 2014)'
_computing_structure_refinement 'SHELXL-2018/3 (Sheldrick, 2018)'
_computing_structure_solution 'SHELXT 2014/5 (Sheldrick, 2014)'
_diffrn_ambient_temperature 100.0(2)
_diffrn_measured_fraction_theta_full 1.000
_diffrn_measured_fraction_theta_max 0.999
_diffrn_measurement_device_type 'Bruker D8 Venture PhotonIII'
_diffrn_measurement_method '\f and \w scans'
_diffrn_radiation_type CuK\a
_diffrn_radiation_wavelength 1.54178
_diffrn_reflns_av_R_equivalents 0.0468
_diffrn_reflns_av_unetI/netI 0.0171
_diffrn_reflns_Laue_measured_fraction_full 1.000
_diffrn_reflns_Laue_measured_fraction_max 0.999
_diffrn_reflns_limit_h_max 7
_diffrn_reflns_limit_h_min -7
_diffrn_reflns_limit_k_max 13
_diffrn_reflns_limit_k_min -13
_diffrn_reflns_limit_l_max 39
_diffrn_reflns_limit_l_min -39
_diffrn_reflns_number 56117
_diffrn_reflns_point_group_measured_fraction_full 1.000
_diffrn_reflns_point_group_measured_fraction_max 0.999
_diffrn_reflns_theta_full 67.679
_diffrn_reflns_theta_max 70.235
_diffrn_reflns_theta_min 2.718
_exptl_absorpt_coefficient_mu 1.076
_exptl_absorpt_correction_T_max 1
_exptl_absorpt_correction_T_min 0.9093
_exptl_absorpt_correction_type numerical
_exptl_absorpt_process_details 'Bruker SADABS, 1996'
_exptl_crystal_colour colourless
_exptl_crystal_density_diffrn 1.186
_exptl_crystal_density_meas ?
_exptl_crystal_density_method 'not measured'
_exptl_crystal_description niddle
_exptl_crystal_F_000 896
_exptl_crystal_size_max 0.232
_exptl_crystal_size_mid 0.077
_exptl_crystal_size_min 0.051
_refine_diff_density_max 0.188
_refine_diff_density_min -0.185
_refine_diff_density_rms 0.032
_refine_ls_abs_structure_details
;
 Flack x determined using 1744 quotients [(I+)-(I-)]/[(I+)+(I-)]
 (Parsons, Flack and Wagner, Acta Cryst. B69 (2013) 249-259).
;
_refine_ls_abs_structure_Flack 0.032(7)
_refine_ls_extinction_method none
_refine_ls_goodness_of_fit_ref 1.039
_refine_ls_hydrogen_treatment constr
_refine_ls_matrix_type full
_refine_ls_number_parameters 268
_refine_ls_number_reflns 4416
_refine_ls_number_restraints 0
_refine_ls_restrained_S_all 1.039
_refine_ls_R_factor_all 0.0262
_refine_ls_R_factor_gt 0.0241
_refine_ls_shift/su_max 0.001
_refine_ls_shift/su_mean 0.000
_refine_ls_structure_factor_coef Fsqd
_refine_ls_weighting_details 'w=1/[\s^2^(Fo^2^)+(0.0359P)^2^+0.4175P] where P=(Fo^2^+2Fc^2^)/3'
_refine_ls_weighting_scheme calc
_refine_ls_wR_factor_gt 0.0615
_refine_ls_wR_factor_ref 0.0626
_reflns_Friedel_coverage 0.721
_reflns_Friedel_fraction_full 1.000
_reflns_Friedel_fraction_max 0.998
_reflns_number_gt 4217
_reflns_number_total 4416
_reflns_threshold_expression 'I > 2\s(I)'
_cod_data_source_file d2ob01779b2.cif
_cod_data_source_block i18225
_cod_depositor_comments
;
The following automatic conversions were performed:

data item '_exptl_crystal_density_meas' value 'none' was changed to
'?' -- the value is perceived as not measured.

Automatic conversion script
Id: cif_fix_values 7556 2019-12-06 15:28:31Z antanas 
;
_cod_database_code 7158939
_shelx_shelxl_version_number 2018/3
_shelx_space_group_comment
;
The symmetry employed for this shelxl refinement is uniquely defined
by the following loop, which should always be used as a source of
symmetry information in preference to the above space-group names.
They are only intended as comments.
;
_shelx_estimated_absorpt_t_min 0.788
_shelx_estimated_absorpt_t_max 0.947

loop_
_space_group_symop_operation_xyz
'x, y, z'
'-x+1/2, -y, z+1/2'
'-x, y+1/2, -z+1/2'
'x+1/2, -y+1/2, -z'

loop_
_atom_site_label
_atom_site_type_symbol
_atom_site_fract_x
_atom_site_fract_y
_atom_site_fract_z
_atom_site_U_iso_or_equiv
_atom_site_adp_type
_atom_site_occupancy
_atom_site_site_symmetry_order
_atom_site_calc_flag
_atom_site_refinement_flags_posn
_atom_site_refinement_flags_adp
_atom_site_refinement_flags_occupancy
_atom_site_disorder_assembly
_atom_site_disorder_group
Si1 Si 0.24186(7) 0.58886(4) 0.67826(2) 0.01502(11) Uani 1 1 d . . . . .
O1 O 0.4018(2) 0.49443(11) 0.57337(4) 0.0282(3) Uani 1 1 d . . . . .
O2 O 0.86604(19) 0.76479(12) 0.52161(4) 0.0230(3) Uani 1 1 d . . . . .
O3 O 0.41604(18) 0.66725(10) 0.65190(3) 0.0154(3) Uani 1 1 d . . . . .
N1 N 0.6602(2) 0.60928(13) 0.54484(4) 0.0167(3) Uani 1 1 d . . . . .
C1 C 0.4724(3) 0.59265(16) 0.56537(5) 0.0187(4) Uani 1 1 d . . . . .
C2 C 0.3804(3) 0.71452(15) 0.57507(5) 0.0156(3) Uani 1 1 d . . . . .
H2 H 0.242298 0.731335 0.562170 0.019 Uiso 1 1 calc R U . . .
C3 C 0.4034(3) 0.75621(15) 0.62105(5) 0.0137(3) Uani 1 1 d . . . . .
C4 C 0.2467(3) 0.85624(14) 0.63056(5) 0.0154(3) Uani 1 1 d . . . . .
H4A H 0.119956 0.819724 0.642514 0.018 Uiso 1 1 calc R U . . .
H4AB H 0.206854 0.896773 0.604597 0.018 Uiso 1 1 calc R U . . .
C5 C 0.3329(3) 0.95069(15) 0.66058(5) 0.0165(4) Uani 1 1 d . . . . .
H5 H 0.383737 0.908038 0.685759 0.020 Uiso 1 1 calc R U . . .
C6 C 0.5180(3) 1.01276(16) 0.63994(6) 0.0193(4) Uani 1 1 d . . . . .
H6A H 0.472507 1.049788 0.613727 0.023 Uiso 1 1 calc R U . . .
H6AB H 0.570614 1.077902 0.658006 0.023 Uiso 1 1 calc R U . . .
C7 C 0.6920(3) 0.92247(15) 0.63149(5) 0.0169(4) Uani 1 1 d . . . . .
H7A H 0.798631 0.961900 0.614143 0.020 Uiso 1 1 calc R U . . .
H7AB H 0.758380 0.900428 0.657911 0.020 Uiso 1 1 calc R U . . .
C8 C 0.6193(3) 0.80776(15) 0.61017(5) 0.0137(3) Uani 1 1 d . . . . .
H8 H 0.725090 0.743341 0.615233 0.016 Uiso 1 1 calc R U . . .
C9 C 0.5562(3) 0.80321(15) 0.56333(5) 0.0149(3) Uani 1 1 d . . . . .
H9 H 0.511994 0.881372 0.550649 0.018 Uiso 1 1 calc R U . . .
C10 C 0.7124(3) 0.73053(15) 0.53965(5) 0.0162(3) Uani 1 1 d . . . . .
C11 C 0.1678(3) 1.04207(16) 0.67344(6) 0.0200(4) Uani 1 1 d . . . . .
H11A H 0.108702 1.080250 0.648887 0.030 Uiso 1 1 calc R U . . .
H11B H 0.231096 1.103926 0.690972 0.030 Uiso 1 1 calc R U . . .
H11C H 0.057459 1.000702 0.688710 0.030 Uiso 1 1 calc R U . . .
C12 C 0.7986(3) 0.51007(17) 0.53424(5) 0.0227(4) Uani 1 1 d . . . . .
H12A H 0.803287 0.453435 0.557781 0.027 Uiso 1 1 calc R U . . .
H12B H 0.940323 0.543029 0.530542 0.027 Uiso 1 1 calc R U . . .
C13 C 0.7416(3) 0.43926(14) 0.49598(5) 0.0205(4) Uani 1 1 d . . . . .
C14 C 0.5485(3) 0.44701(16) 0.47703(5) 0.0222(4) Uani 1 1 d . . . . .
H14 H 0.449358 0.504285 0.486399 0.027 Uiso 1 1 calc R U . . .
C15 C 0.5004(4) 0.37083(17) 0.44432(6) 0.0274(4) Uani 1 1 d . . . . .
H15 H 0.367735 0.375779 0.431619 0.033 Uiso 1 1 calc R U . . .
C16 C 0.6447(4) 0.28792(17) 0.43018(6) 0.0309(5) Uani 1 1 d . . . . .
H16 H 0.610296 0.235458 0.408087 0.037 Uiso 1 1 calc R U . . .
C17 C 0.8391(4) 0.28151(17) 0.44827(6) 0.0311(5) Uani 1 1 d . . . . .
H17 H 0.939260 0.225776 0.438253 0.037 Uiso 1 1 calc R U . . .
C18 C 0.8875(3) 0.35664(16) 0.48107(6) 0.0248(4) Uani 1 1 d . . . . .
H18 H 1.020893 0.351880 0.493489 0.030 Uiso 1 1 calc R U . . .
C19 C 0.0343(3) 0.52890(18) 0.64397(6) 0.0237(4) Uani 1 1 d . . . . .
H19A H -0.058648 0.594820 0.635846 0.036 Uiso 1 1 calc R U . . .
H19B H -0.045384 0.466991 0.658647 0.036 Uiso 1 1 calc R U . . .
H19C H 0.097579 0.493320 0.619381 0.036 Uiso 1 1 calc R U . . .
C20 C 0.1262(3) 0.68387(17) 0.71989(6) 0.0244(4) Uani 1 1 d . . . . .
H20A H 0.037759 0.746248 0.707611 0.037 Uiso 1 1 calc R U . . .
H20B H 0.237648 0.722250 0.735729 0.037 Uiso 1 1 calc R U . . .
H20C H 0.042540 0.632942 0.738145 0.037 Uiso 1 1 calc R U . . .
C21 C 0.3994(3) 0.46269(16) 0.70189(5) 0.0185(4) Uani 1 1 d . . . . .
C22 C 0.5840(3) 0.51745(18) 0.72534(6) 0.0260(4) Uani 1 1 d . . . . .
H22A H 0.666810 0.567233 0.706565 0.039 Uiso 1 1 calc R U . . .
H22B H 0.670780 0.452437 0.736450 0.039 Uiso 1 1 calc R U . . .
H22C H 0.532311 0.567598 0.747969 0.039 Uiso 1 1 calc R U . . .
C23 C 0.2651(4) 0.38975(17) 0.73213(6) 0.0308(4) Uani 1 1 d . . . . .
H23A H 0.143407 0.357678 0.717685 0.046 Uiso 1 1 calc R U . . .
H23B H 0.219508 0.442327 0.754626 0.046 Uiso 1 1 calc R U . . .
H23C H 0.346986 0.322774 0.743331 0.046 Uiso 1 1 calc R U . . .
C24 C 0.4819(3) 0.37752(17) 0.66846(6) 0.0243(4) Uani 1 1 d . . . . .
H24A H 0.364815 0.339446 0.654207 0.036 Uiso 1 1 calc R U . . .
H24B H 0.568701 0.315063 0.681138 0.036 Uiso 1 1 calc R U . . .
H24C H 0.564949 0.423655 0.648672 0.036 Uiso 1 1 calc R U . . .

loop_
_atom_site_aniso_label
_atom_site_aniso_U_11
_atom_site_aniso_U_22
_atom_site_aniso_U_33
_atom_site_aniso_U_23
_atom_site_aniso_U_13
_atom_site_aniso_U_12
Si1 0.0154(2) 0.0147(2) 0.0149(2) -0.00016(17) 0.00271(18) -0.00077(18)
O1 0.0423(9) 0.0174(6) 0.0248(7) -0.0057(5) 0.0126(6) -0.0090(6)
O2 0.0229(7) 0.0266(7) 0.0196(6) -0.0033(5) 0.0085(5) -0.0046(5)
O3 0.0174(6) 0.0144(6) 0.0146(6) 0.0025(5) 0.0026(5) -0.0002(5)
N1 0.0209(7) 0.0154(7) 0.0136(7) -0.0019(6) 0.0014(5) 0.0010(6)
C1 0.0240(9) 0.0196(9) 0.0124(7) -0.0040(7) 0.0009(6) -0.0023(7)
C2 0.0161(9) 0.0173(8) 0.0133(8) -0.0021(6) 0.0005(6) -0.0019(7)
C3 0.0159(8) 0.0140(8) 0.0111(7) 0.0004(6) -0.0001(6) -0.0010(6)
C4 0.0153(8) 0.0163(8) 0.0145(7) -0.0005(6) -0.0003(7) 0.0017(7)
C5 0.0184(8) 0.0155(8) 0.0155(8) -0.0016(7) -0.0006(7) 0.0018(6)
C6 0.0217(9) 0.0155(8) 0.0206(8) -0.0016(7) -0.0003(7) -0.0014(7)
C7 0.0164(8) 0.0173(8) 0.0169(8) -0.0011(7) 0.0001(6) -0.0030(7)
C8 0.0145(8) 0.0145(8) 0.0120(7) 0.0004(6) 0.0004(6) 0.0015(6)
C9 0.0176(9) 0.0152(8) 0.0120(8) -0.0001(6) -0.0006(6) -0.0001(6)
C10 0.0201(9) 0.0188(8) 0.0097(7) -0.0013(6) -0.0019(6) -0.0019(7)
C11 0.0210(9) 0.0194(8) 0.0195(8) -0.0043(7) -0.0012(7) 0.0027(7)
C12 0.0267(10) 0.0223(9) 0.0189(8) -0.0028(7) -0.0004(7) 0.0079(7)
C13 0.0322(10) 0.0145(8) 0.0148(7) 0.0016(6) 0.0051(8) 0.0024(8)
C14 0.0320(10) 0.0183(9) 0.0163(8) 0.0013(7) 0.0030(7) 0.0028(7)
C15 0.0435(12) 0.0220(10) 0.0167(9) 0.0026(7) -0.0014(8) -0.0040(8)
C16 0.0622(15) 0.0152(9) 0.0152(9) -0.0015(7) 0.0067(9) -0.0039(9)
C17 0.0549(13) 0.0158(9) 0.0225(10) 0.0013(8) 0.0144(9) 0.0071(9)
C18 0.0355(11) 0.0171(9) 0.0217(9) 0.0030(7) 0.0082(8) 0.0064(8)
C19 0.0190(9) 0.0266(10) 0.0254(9) -0.0024(8) -0.0019(7) -0.0007(7)
C20 0.0282(11) 0.0224(9) 0.0225(9) -0.0036(8) 0.0091(8) -0.0003(8)
C21 0.0195(9) 0.0172(8) 0.0188(8) 0.0035(7) 0.0014(7) -0.0014(7)
C22 0.0296(10) 0.0267(10) 0.0219(9) 0.0034(8) -0.0059(8) 0.0006(8)
C23 0.0335(11) 0.0259(10) 0.0331(10) 0.0124(8) 0.0073(9) 0.0006(9)
C24 0.0261(10) 0.0203(9) 0.0265(10) -0.0008(7) -0.0016(8) 0.0038(7)

loop_
_atom_type_symbol
_atom_type_description
_atom_type_scat_dispersion_real
_atom_type_scat_dispersion_imag
_atom_type_scat_source
C C 0.0181 0.0091 'International Tables Vol C Tables 4.2.6.8 and 6.1.1.4'
H H 0.0000 0.0000 'International Tables Vol C Tables 4.2.6.8 and 6.1.1.4'
N N 0.0311 0.0180 'International Tables Vol C Tables 4.2.6.8 and 6.1.1.4'
O O 0.0492 0.0322 'International Tables Vol C Tables 4.2.6.8 and 6.1.1.4'
Si Si 0.2541 0.3302 'International Tables Vol C Tables 4.2.6.8 and 6.1.1.4'

loop_
_geom_angle_atom_site_label_1
_geom_angle_atom_site_label_2
_geom_angle_atom_site_label_3
_geom_angle
_geom_angle_site_symmetry_1
_geom_angle_site_symmetry_3
_geom_angle_publ_flag
O3 Si1 C19 111.28(8) . . ?
O3 Si1 C20 110.42(8) . . ?
C19 Si1 C20 110.39(9) . . ?
O3 Si1 C21 103.58(7) . . ?
C19 Si1 C21 111.38(8) . . ?
C20 Si1 C21 109.60(8) . . ?
C3 O3 Si1 134.11(11) . . ?
C1 N1 C10 113.21(14) . . ?
C1 N1 C12 122.98(15) . . ?
C10 N1 C12 123.45(15) . . ?
O1 C1 N1 123.30(17) . . ?
O1 C1 C2 127.86(16) . . ?
N1 C1 C2 108.84(14) . . ?
C1 C2 C9 103.27(14) . . ?
C1 C2 C3 115.15(14) . . ?
C9 C2 C3 88.80(12) . . ?
C1 C2 H2 115.4 . . ?
C9 C2 H2 115.4 . . ?
C3 C2 H2 115.4 . . ?
O3 C3 C4 113.61(13) . . ?
O3 C3 C8 111.74(13) . . ?
C4 C3 C8 111.83(13) . . ?
O3 C3 C2 118.52(13) . . ?
C4 C3 C2 110.05(13) . . ?
C8 C3 C2 88.62(12) . . ?
C3 C4 C5 112.58(14) . . ?
C3 C4 H4A 109.1 . . ?
C5 C4 H4A 109.1 . . ?
C3 C4 H4AB 109.1 . . ?
C5 C4 H4AB 109.1 . . ?
H4A C4 H4AB 107.8 . . ?
C11 C5 C6 111.36(14) . . ?
C11 C5 C4 111.99(14) . . ?
C6 C5 C4 107.99(14) . . ?
C11 C5 H5 108.5 . . ?
C6 C5 H5 108.5 . . ?
C4 C5 H5 108.5 . . ?
C7 C6 C5 110.82(14) . . ?
C7 C6 H6A 109.5 . . ?
C5 C6 H6A 109.5 . . ?
C7 C6 H6AB 109.5 . . ?
C5 C6 H6AB 109.5 . . ?
H6A C6 H6AB 108.1 . . ?
C8 C7 C6 113.81(14) . . ?
C8 C7 H7A 108.8 . . ?
C6 C7 H7A 108.8 . . ?
C8 C7 H7AB 108.8 . . ?
C6 C7 H7AB 108.8 . . ?
H7A C7 H7AB 107.7 . . ?
C7 C8 C3 118.79(14) . . ?
C7 C8 C9 123.09(14) . . ?
C3 C8 C9 88.73(12) . . ?
C7 C8 H8 108.1 . . ?
C3 C8 H8 108.1 . . ?
C9 C8 H8 108.1 . . ?
C10 C9 C2 106.03(13) . . ?
C10 C9 C8 109.89(13) . . ?
C2 C9 C8 88.29(12) . . ?
C10 C9 H9 116.3 . . ?
C2 C9 H9 116.3 . . ?
C8 C9 H9 116.3 . . ?
O2 C10 N1 123.85(16) . . ?
O2 C10 C9 128.87(16) . . ?
N1 C10 C9 107.07(14) . . ?
C5 C11 H11A 109.5 . . ?
C5 C11 H11B 109.5 . . ?
H11A C11 H11B 109.5 . . ?
C5 C11 H11C 109.5 . . ?
H11A C11 H11C 109.5 . . ?
H11B C11 H11C 109.5 . . ?
N1 C12 C13 115.92(15) . . ?
N1 C12 H12A 108.3 . . ?
C13 C12 H12A 108.3 . . ?
N1 C12 H12B 108.3 . . ?
C13 C12 H12B 108.3 . . ?
H12A C12 H12B 107.4 . . ?
C14 C13 C18 119.18(16) . . ?
C14 C13 C12 123.25(16) . . ?
C18 C13 C12 117.43(18) . . ?
C13 C14 C15 120.01(18) . . ?
C13 C14 H14 120.0 . . ?
C15 C14 H14 120.0 . . ?
C16 C15 C14 120.4(2) . . ?
C16 C15 H15 119.8 . . ?
C14 C15 H15 119.8 . . ?
C15 C16 C17 119.94(18) . . ?
C15 C16 H16 120.0 . . ?
C17 C16 H16 120.0 . . ?
C16 C17 C18 119.90(18) . . ?
C16 C17 H17 120.0 . . ?
C18 C17 H17 120.0 . . ?
C17 C18 C13 120.5(2) . . ?
C17 C18 H18 119.7 . . ?
C13 C18 H18 119.7 . . ?
Si1 C19 H19A 109.5 . . ?
Si1 C19 H19B 109.5 . . ?
H19A C19 H19B 109.5 . . ?
Si1 C19 H19C 109.5 . . ?
H19A C19 H19C 109.5 . . ?
H19B C19 H19C 109.5 . . ?
Si1 C20 H20A 109.5 . . ?
Si1 C20 H20B 109.5 . . ?
H20A C20 H20B 109.5 . . ?
Si1 C20 H20C 109.5 . . ?
H20A C20 H20C 109.5 . . ?
H20B C20 H20C 109.5 . . ?
C24 C21 C22 109.05(15) . . ?
C24 C21 C23 108.93(15) . . ?
C22 C21 C23 108.95(15) . . ?
C24 C21 Si1 110.63(12) . . ?
C22 C21 Si1 108.95(12) . . ?
C23 C21 Si1 110.30(13) . . ?
C21 C22 H22A 109.5 . . ?
C21 C22 H22B 109.5 . . ?
H22A C22 H22B 109.5 . . ?
C21 C22 H22C 109.5 . . ?
H22A C22 H22C 109.5 . . ?
H22B C22 H22C 109.5 . . ?
C21 C23 H23A 109.5 . . ?
C21 C23 H23B 109.5 . . ?
H23A C23 H23B 109.5 . . ?
C21 C23 H23C 109.5 . . ?
H23A C23 H23C 109.5 . . ?
H23B C23 H23C 109.5 . . ?
C21 C24 H24A 109.5 . . ?
C21 C24 H24B 109.5 . . ?
H24A C24 H24B 109.5 . . ?
C21 C24 H24C 109.5 . . ?
H24A C24 H24C 109.5 . . ?
H24B C24 H24C 109.5 . . ?

loop_
_geom_bond_atom_site_label_1
_geom_bond_atom_site_label_2
_geom_bond_distance
_geom_bond_site_symmetry_2
_geom_bond_publ_flag
Si1 O3 1.6566(12) . ?
Si1 C19 1.862(2) . ?
Si1 C20 1.8690(18) . ?
Si1 C21 1.8897(18) . ?
O1 C1 1.207(2) . ?
O2 C10 1.211(2) . ?
O3 C3 1.4084(19) . ?
N1 C1 1.393(2) . ?
N1 C10 1.394(2) . ?
N1 C12 1.455(2) . ?
C1 C2 1.508(2) . ?
C2 C9 1.546(2) . ?
C2 C3 1.571(2) . ?
C2 H2 1.0000 . ?
C3 C4 1.530(2) . ?
C3 C8 1.543(2) . ?
C4 C5 1.534(2) . ?
C4 H4A 0.9900 . ?
C4 H4AB 0.9900 . ?
C5 C11 1.526(2) . ?
C5 C6 1.530(2) . ?
C5 H5 1.0000 . ?
C6 C7 1.526(2) . ?
C6 H6A 0.9900 . ?
C6 H6AB 0.9900 . ?
C7 C8 1.521(2) . ?
C7 H7A 0.9900 . ?
C7 H7AB 0.9900 . ?
C8 C9 1.577(2) . ?
C8 H8 1.0000 . ?
C9 C10 1.500(2) . ?
C9 H9 1.0000 . ?
C11 H11A 0.9800 . ?
C11 H11B 0.9800 . ?
C11 H11C 0.9800 . ?
C12 C13 1.516(2) . ?
C12 H12A 0.9900 . ?
C12 H12B 0.9900 . ?
C13 C14 1.389(3) . ?
C13 C18 1.398(3) . ?
C14 C15 1.392(3) . ?
C14 H14 0.9500 . ?
C15 C16 1.384(3) . ?
C15 H15 0.9500 . ?
C16 C17 1.384(3) . ?
C16 H16 0.9500 . ?
C17 C18 1.388(3) . ?
C17 H17 0.9500 . ?
C18 H18 0.9500 . ?
C19 H19A 0.9800 . ?
C19 H19B 0.9800 . ?
C19 H19C 0.9800 . ?
C20 H20A 0.9800 . ?
C20 H20B 0.9800 . ?
C20 H20C 0.9800 . ?
C21 C24 1.534(2) . ?
C21 C22 1.537(3) . ?
C21 C23 1.538(2) . ?
C22 H22A 0.9800 . ?
C22 H22B 0.9800 . ?
C22 H22C 0.9800 . ?
C23 H23A 0.9800 . ?
C23 H23B 0.9800 . ?
C23 H23C 0.9800 . ?
C24 H24A 0.9800 . ?
C24 H24B 0.9800 . ?
C24 H24C 0.9800 . ?
